data_4103037
loop_
_publ_author_name
'Yohsuke Yamamoto'
'Yusuke Hirata'
'Megumi Kodama'
'Torahiko Yamaguchi'
'Shiro Matsukawa'
'Kin-ya Akiba'
'Daisuke Hashizume'
'Fujiko Iwasaki'
'Atsuya Muranaka'
'Masanobu Uchiyama'
'Ping Chen'
'Karl M. Kadish'
'Nagao Kobayashi'

_publ_contact_author 'Prof. Yohsuke Yamamoto'
_publ_contact_author_email yyama@sci.hiroshima-u.ac.jp
_publ_section_title
;
 Synthesis, Reactions, and Electronic Properties of 16 \p-Electron
 Octaisobutyltetraphenylporphyrin
;
_journal_name_full 'Journal of the American Chemical Society'
_journal_page_first 12627
_journal_page_last 12638
_journal_paper_doi 10.1021/ja102817a
_journal_volume 132
_journal_year 2010
_chemical_formula_sum 'C84 H114 N4 O4 Sn'
_chemical_formula_weight 1362.48
_chemical_melting_point 181
_chemical_name_systematic
; 
 ? 
;
_space_group_IT_number 15
_symmetry_cell_setting monoclinic
_symmetry_space_group_name_Hall '-C 2yc'
_symmetry_space_group_name_H-M 'C 1 2/c 1'
_atom_sites_solution_hydrogens geom
_atom_sites_solution_primary direct
_atom_sites_solution_secondary difmap
_audit_creation_method SHELXL-97
_cell_angle_alpha 90.00
_cell_angle_beta 110.5961(11)
_cell_angle_gamma 90.00
_cell_formula_units_Z 4
_cell_length_a 18.7213(9)
_cell_length_b 28.5520(13)
_cell_length_c 15.0530(7)
_cell_measurement_temperature 173
_cell_measurement_theta_max 27.5
_cell_measurement_theta_min 3.0
_cell_volume 7532.0(6)
_computing_cell_refinement 'Rigaku SCXmini'
_computing_data_collection 'Rigaku SCXmini'
_computing_data_reduction 'Rigaku SCXmini'
_computing_structure_refinement 'SHELXL-97 (Sheldrick, 1997)'
_computing_structure_solution 'SHELXS-97 (Sheldrick, 1990)'
_diffrn_ambient_temperature 173
_diffrn_detector_area_resol_mean 5.00
_diffrn_measured_fraction_theta_full 0.998
_diffrn_measured_fraction_theta_max 0.998
_diffrn_measurement_device_type 'Rigaku SCXmini'
_diffrn_measurement_method \w
_diffrn_radiation_monochromator graphite
_diffrn_radiation_source 'fine-focus sealed tube'
_diffrn_radiation_type MoK\a
_diffrn_radiation_wavelength 0.71075
_diffrn_reflns_av_R_equivalents 0.0421
_diffrn_reflns_av_sigmaI/netI 0.0313
_diffrn_reflns_limit_h_max 24
_diffrn_reflns_limit_h_min -24
_diffrn_reflns_limit_k_max 37
_diffrn_reflns_limit_k_min -37
_diffrn_reflns_limit_l_max 19
_diffrn_reflns_limit_l_min -19
_diffrn_reflns_number 39366
_diffrn_reflns_theta_full 27.49
_diffrn_reflns_theta_max 27.49
_diffrn_reflns_theta_min 3.01
_exptl_absorpt_coefficient_mu 0.391
_exptl_absorpt_correction_T_max 0.9087
_exptl_absorpt_correction_T_min 0.8594
_exptl_absorpt_correction_type empirical
_exptl_crystal_colour green
_exptl_crystal_density_diffrn 1.202
_exptl_crystal_density_method 'not measured'
_exptl_crystal_description plate
_exptl_crystal_F_000 2912
_exptl_crystal_size_max 0.40
_exptl_crystal_size_mid 0.35
_exptl_crystal_size_min 0.25
_refine_diff_density_max 0.956
_refine_diff_density_min -0.409
_refine_diff_density_rms 0.062
_refine_ls_extinction_method none
_refine_ls_goodness_of_fit_ref 1.096
_refine_ls_hydrogen_treatment constr
_refine_ls_matrix_type full
_refine_ls_number_parameters 434
_refine_ls_number_reflns 8636
_refine_ls_number_restraints 0
_refine_ls_restrained_S_all 1.096
_refine_ls_R_factor_all 0.0420
_refine_ls_R_factor_gt 0.0374
_refine_ls_shift/su_max 0.003
_refine_ls_shift/su_mean 0.000
_refine_ls_structure_factor_coef Fsqd
_refine_ls_weighting_details 'calc w=1/[\s^2^(Fo^2^)+(0.0432P)^2^+9.8683P] where P=(Fo^2^+2Fc^2^)/3'
_refine_ls_weighting_scheme calc
_refine_ls_wR_factor_gt 0.0927
_refine_ls_wR_factor_ref 0.0951
_reflns_number_gt 7908
_reflns_number_total 8636
_reflns_threshold_expression >2sigma(I)
_cod_data_source_file ja102817a_si_001.cif
_cod_data_source_block OiBTPPSnOEt2
_cod_database_code 4103037

loop_
_symmetry_equiv_pos_as_xyz
'x, y, z'
'-x, y, -z+1/2'
'x+1/2, y+1/2, z'
'-x+1/2, y+1/2, -z+1/2'
'-x, -y, -z'
'x, -y, z-1/2'
'-x+1/2, -y+1/2, -z'
'x+1/2, -y+1/2, z-1/2'

loop_
_atom_site_label
_atom_site_type_symbol
_atom_site_fract_x
_atom_site_fract_y
_atom_site_fract_z
_atom_site_U_iso_or_equiv
_atom_site_adp_type
_atom_site_occupancy
_atom_site_symmetry_multiplicity
_atom_site_calc_flag
_atom_site_refinement_flags
C1 C 0.35037(11) 0.19466(7) 0.76338(14) 0.0238(4) Uani 1 1 d .
C2 C 0.30866(12) 0.15042(7) 0.73754(15) 0.0285(4) Uani 1 1 d .
C3 C 0.35538(13) 0.11906(7) 0.71620(17) 0.0327(5) Uani 1 1 d .
C4 C 0.42958(12) 0.14107(7) 0.73900(16) 0.0278(4) Uani 1 1 d .
C5 C 0.5000 0.11960(10) 0.7500 0.0345(7) Uani 1 2 d S
C6 C 0.67512(11) 0.23832(7) 0.71480(14) 0.0232(4) Uani 1 1 d .
C7 C 0.63718(11) 0.28167(7) 0.70497(14) 0.0225(4) Uani 1 1 d .
C8 C 0.65100(11) 0.32533(7) 0.66267(14) 0.0239(4) Uani 1 1 d .
C9 C 0.59477(11) 0.35610(7) 0.66174(14) 0.0232(4) Uani 1 1 d .
C10 C 0.55126(11) 0.33449(6) 0.71378(14) 0.0213(4) Uani 1 1 d .
C11 C 0.5000 0.35631(9) 0.7500 0.0224(5) Uani 1 2 d S
C12 C 0.22953(12) 0.13797(8) 0.73461(17) 0.0334(5) Uani 1 1 d .
H12A H 0.2057 0.1167 0.6803 0.040 Uiso 1 1 calc R
H12B H 0.1984 0.1669 0.7234 0.040 Uiso 1 1 calc R
C13 C 0.22789(16) 0.11426(9) 0.8261(2) 0.0436(6) Uani 1 1 d .
H13A H 0.2520 0.1362 0.8801 0.052 Uiso 1 1 calc R
C14 C 0.14524(18) 0.10703(11) 0.8184(2) 0.0567(8) Uani 1 1 d .
H14A H 0.1202 0.0853 0.7662 0.085 Uiso 1 1 calc R
H14B H 0.1184 0.1371 0.8058 0.085 Uiso 1 1 calc R
H14C H 0.1439 0.0940 0.8780 0.085 Uiso 1 1 calc R
C15 C 0.2709(2) 0.06823(10) 0.8495(3) 0.0690(9) Uani 1 1 d .
H15A H 0.2680 0.0557 0.9088 0.103 Uiso 1 1 calc R
H15B H 0.3244 0.0734 0.8569 0.103 Uiso 1 1 calc R
H15C H 0.2480 0.0458 0.7980 0.103 Uiso 1 1 calc R
C16 C 0.32910(14) 0.07394(8) 0.6626(2) 0.0431(6) Uani 1 1 d .
H16A H 0.2777 0.0660 0.6629 0.052 Uiso 1 1 calc R
H16B H 0.3643 0.0484 0.6955 0.052 Uiso 1 1 calc R
C17 C 0.3261(2) 0.07672(11) 0.5610(2) 0.0656(9) Uani 1 1 d .
H17A H 0.3784 0.0848 0.5621 0.079 Uiso 1 1 calc R
C18 C 0.2728(3) 0.11308(13) 0.5052(3) 0.0818(11) Uani 1 1 d .
H18A H 0.2211 0.1060 0.5034 0.123 Uiso 1 1 calc R
H18B H 0.2734 0.1136 0.4404 0.123 Uiso 1 1 calc R
H18C H 0.2885 0.1437 0.5349 0.123 Uiso 1 1 calc R
C19 C 0.3046(3) 0.02876(13) 0.5130(3) 0.1052(16) Uani 1 1 d .
H19A H 0.2515 0.0215 0.5050 0.158 Uiso 1 1 calc R
H19B H 0.3382 0.0047 0.5527 0.158 Uiso 1 1 calc R
H19C H 0.3103 0.0294 0.4508 0.158 Uiso 1 1 calc R
C20 C 0.71299(12) 0.33801(8) 0.62451(16) 0.0305(4) Uani 1 1 d .
H20A H 0.6901 0.3563 0.5654 0.037 Uiso 1 1 calc R
H20B H 0.7339 0.3088 0.6078 0.037 Uiso 1 1 calc R
C21 C 0.77934(14) 0.36652(9) 0.6938(2) 0.0432(6) Uani 1 1 d .
H21A H 0.8009 0.3483 0.7542 0.052 Uiso 1 1 calc R
C22 C 0.84159(18) 0.37175(13) 0.6509(3) 0.0722(10) Uani 1 1 d .
H22A H 0.8214 0.3891 0.5911 0.108 Uiso 1 1 calc R
H22B H 0.8585 0.3407 0.6389 0.108 Uiso 1 1 calc R
H22C H 0.8849 0.3888 0.6952 0.108 Uiso 1 1 calc R
C23 C 0.75635(16) 0.41458(10) 0.7177(2) 0.0544(7) Uani 1 1 d .
H23A H 0.8010 0.4303 0.7626 0.082 Uiso 1 1 calc R
H23B H 0.7170 0.4112 0.7463 0.082 Uiso 1 1 calc R
H23C H 0.7362 0.4333 0.6596 0.082 Uiso 1 1 calc R
C24 C 0.57060(12) 0.39859(7) 0.59905(15) 0.0269(4) Uani 1 1 d .
H24A H 0.6106 0.4064 0.5726 0.032 Uiso 1 1 calc R
H24B H 0.5651 0.4256 0.6374 0.032 Uiso 1 1 calc R
C25 C 0.50114(16) 0.35143(9) 0.45063(18) 0.0442(6) Uani 1 1 d .
H25A H 0.5395 0.3602 0.4231 0.066 Uiso 1 1 calc R
H25B H 0.4517 0.3470 0.3998 0.066 Uiso 1 1 calc R
H25C H 0.5166 0.3222 0.4864 0.066 Uiso 1 1 calc R
C26 C 0.49436(13) 0.39019(8) 0.51706(16) 0.0316(5) Uani 1 1 d .
H26A H 0.4558 0.3801 0.5453 0.038 Uiso 1 1 calc R
C27 C 0.46660(17) 0.43578(9) 0.46357(19) 0.0471(6) Uani 1 1 d .
H27A H 0.5036 0.4465 0.4354 0.071 Uiso 1 1 calc R
H27B H 0.4612 0.4596 0.5076 0.071 Uiso 1 1 calc R
H27C H 0.4171 0.4306 0.4133 0.071 Uiso 1 1 calc R
C28 C 0.5000 0.06703(12) 0.7500 0.0607(13) Uani 1 2 d S
C29 C 0.51236(17) 0.04284(11) 0.6769(3) 0.0869(14) Uani 1 1 d .
H29A H 0.5213 0.0593 0.6270 0.104 Uiso 1 1 calc R
C30 C 0.5115(2) -0.00607(14) 0.6778(5) 0.145(3) Uani 1 1 d .
H30A H 0.5190 -0.0231 0.6275 0.175 Uiso 1 1 calc R
C31 C 0.5000 -0.0294(2) 0.7500 0.191(7) Uani 1 2 d S
H31A H 0.5000 -0.0627 0.7500 0.229 Uiso 1 2 calc SR
C32 C 0.75139(11) 0.23922(7) 0.70313(15) 0.0256(4) Uani 1 1 d .
C33 C 0.75999(12) 0.22468(7) 0.61921(15) 0.0288(4) Uani 1 1 d .
H33A H 0.7170 0.2137 0.5680 0.035 Uiso 1 1 calc R
C34 C 0.83119(14) 0.22617(9) 0.61022(17) 0.0370(5) Uani 1 1 d .
H34A H 0.8367 0.2168 0.5524 0.044 Uiso 1 1 calc R
C35 C 0.89400(14) 0.24113(10) 0.6848(2) 0.0440(6) Uani 1 1 d .
H35A H 0.9427 0.2418 0.6785 0.053 Uiso 1 1 calc R
C36 C 0.88637(13) 0.25514(10) 0.76901(19) 0.0411(6) Uani 1 1 d .
H36A H 0.9299 0.2650 0.8208 0.049 Uiso 1 1 calc R
C37 C 0.81495(12) 0.25478(8) 0.77748(16) 0.0316(5) Uani 1 1 d .
H37A H 0.8095 0.2653 0.8346 0.038 Uiso 1 1 calc R
C38 C 0.5000 0.40872(9) 0.7500 0.0235(5) Uani 1 2 d S
C39 C 0.56484(12) 0.43325(7) 0.80337(15) 0.0265(4) Uani 1 1 d .
H39A H 0.6096 0.4167 0.8399 0.032 Uiso 1 1 calc R
C40 C 0.56474(13) 0.48184(7) 0.80376(17) 0.0326(5) Uani 1 1 d .
H40A H 0.6091 0.4985 0.8409 0.039 Uiso 1 1 calc R
C41 C 0.5000 0.50582(10) 0.7500 0.0356(7) Uani 1 2 d S
H41A H 0.5000 0.5391 0.7500 0.043 Uiso 1 2 calc SR
C42 C 0.62691(15) 0.24088(9) 0.94248(18) 0.0428(6) Uani 1 1 d .
H42A H 0.6538 0.2325 0.8987 0.051 Uiso 1 1 calc R
H42B H 0.6426 0.2184 0.9959 0.051 Uiso 1 1 calc R
C43 C 0.64947(17) 0.28926(11) 0.9798(2) 0.0586(8) Uani 1 1 d .
H43A H 0.6380 0.3112 0.9266 0.088 Uiso 1 1 calc R
H43B H 0.7043 0.2900 1.0166 0.088 Uiso 1 1 calc R
H43C H 0.6209 0.2983 1.0206 0.088 Uiso 1 1 calc R
C44 C 0.4629(3) 0.16577(18) 0.0056(3) 0.0962(15) Uani 1 1 d .
H44A H 0.4186 0.1574 0.0240 0.115 Uiso 1 1 calc R
H44B H 0.4501 0.1570 -0.0618 0.115 Uiso 1 1 calc R
C45 C 0.5260(4) 0.1393(2) 0.0607(6) 0.171(3) Uani 1 1 d .
H45A H 0.5701 0.1468 0.0425 0.257 Uiso 1 1 calc R
H45B H 0.5141 0.1058 0.0502 0.257 Uiso 1 1 calc R
H45C H 0.5380 0.1467 0.1280 0.257 Uiso 1 1 calc R
N1 N 0.42264(9) 0.18709(6) 0.76131(12) 0.0244(3) Uani 1 1 d .
N2 N 0.57537(9) 0.28897(5) 0.73300(11) 0.0214(3) Uani 1 1 d .
Sn1 Sn 0.5000 0.237982(6) 0.7500 0.01865(6) Uani 1 2 d S
O1 O 0.54924(9) 0.23743(5) 0.89521(11) 0.0329(3) Uani 1 1 d .
O2 O 0.47343(15) 0.21491(10) 0.01395(16) 0.0696(6) Uani 1 1 d .
H2A H 0.4958 0.2240 -0.0226 0.104 Uiso 1 1 calc R

loop_
_atom_site_aniso_label
_atom_site_aniso_U_11
_atom_site_aniso_U_22
_atom_site_aniso_U_33
_atom_site_aniso_U_23
_atom_site_aniso_U_13
_atom_site_aniso_U_12
C1 0.0229(9) 0.0217(9) 0.0247(9) 0.0024(7) 0.0059(8) -0.0038(7)
C2 0.0260(10) 0.0238(10) 0.0312(11) 0.0032(8) 0.0046(8) -0.0056(8)
C3 0.0301(11) 0.0209(9) 0.0427(13) -0.0001(9) 0.0073(9) -0.0062(8)
C4 0.0274(10) 0.0179(9) 0.0353(11) 0.0001(8) 0.0073(9) -0.0033(8)
C5 0.0301(16) 0.0180(13) 0.0496(19) 0.000 0.0069(14) 0.000
C6 0.0204(9) 0.0250(9) 0.0240(9) -0.0031(8) 0.0076(7) 0.0028(8)
C7 0.0210(9) 0.0231(9) 0.0238(9) -0.0022(7) 0.0085(7) -0.0014(7)
C8 0.0244(9) 0.0229(9) 0.0264(10) -0.0034(7) 0.0113(8) -0.0034(7)
C9 0.0232(9) 0.0202(9) 0.0268(10) -0.0017(7) 0.0096(8) -0.0044(7)
C10 0.0208(9) 0.0184(8) 0.0241(9) -0.0005(7) 0.0071(7) -0.0012(7)
C11 0.0231(13) 0.0174(12) 0.0263(13) 0.000 0.0081(11) 0.000
C12 0.0282(11) 0.0289(10) 0.0408(12) -0.0007(9) 0.0095(9) -0.0110(9)
C13 0.0509(15) 0.0312(12) 0.0515(15) 0.0051(11) 0.0216(12) -0.0139(11)
C14 0.0632(19) 0.0507(16) 0.069(2) -0.0037(14) 0.0393(16) -0.0235(14)
C15 0.091(3) 0.0397(15) 0.084(2) 0.0255(16) 0.040(2) -0.0001(16)
C16 0.0339(12) 0.0233(10) 0.0661(17) -0.0100(11) 0.0103(12) -0.0080(9)
C17 0.074(2) 0.0421(15) 0.073(2) -0.0249(15) 0.0151(17) -0.0125(15)
C18 0.095(3) 0.068(2) 0.062(2) -0.0202(18) 0.002(2) -0.007(2)
C19 0.143(4) 0.055(2) 0.100(3) -0.044(2) 0.020(3) -0.018(2)
C20 0.0315(11) 0.0277(10) 0.0393(12) -0.0001(9) 0.0214(9) -0.0013(9)
C21 0.0309(12) 0.0406(13) 0.0625(17) -0.0049(12) 0.0217(12) -0.0103(10)
C22 0.0452(17) 0.066(2) 0.123(3) -0.004(2) 0.051(2) -0.0153(15)
C23 0.0447(15) 0.0438(15) 0.074(2) -0.0178(14) 0.0196(14) -0.0177(12)
C24 0.0306(10) 0.0218(9) 0.0324(11) 0.0021(8) 0.0164(9) -0.0026(8)
C25 0.0510(15) 0.0445(14) 0.0364(13) -0.0076(11) 0.0145(11) -0.0043(12)
C26 0.0359(12) 0.0286(10) 0.0314(11) 0.0045(9) 0.0133(9) -0.0012(9)
C27 0.0566(16) 0.0390(13) 0.0403(14) 0.0122(11) 0.0104(12) 0.0038(12)
C28 0.0285(18) 0.0178(15) 0.117(4) 0.000 0.002(2) 0.000
C29 0.0405(16) 0.0374(15) 0.159(4) -0.047(2) 0.005(2) 0.0037(13)
C30 0.058(2) 0.039(2) 0.288(8) -0.068(4) -0.003(4) 0.0069(19)
C31 0.056(4) 0.018(2) 0.418(19) 0.000 -0.017(6) 0.000
C32 0.0222(9) 0.0264(10) 0.0286(10) 0.0006(8) 0.0094(8) 0.0045(8)
C33 0.0285(10) 0.0295(10) 0.0271(10) -0.0024(8) 0.0082(8) 0.0055(8)
C34 0.0371(12) 0.0432(13) 0.0365(12) -0.0015(10) 0.0200(10) 0.0090(10)
C35 0.0267(11) 0.0574(16) 0.0526(15) -0.0017(12) 0.0198(11) 0.0053(11)
C36 0.0221(10) 0.0534(15) 0.0426(14) -0.0071(11) 0.0048(10) 0.0002(10)
C37 0.0283(11) 0.0368(11) 0.0288(11) -0.0038(9) 0.0088(9) 0.0021(9)
C38 0.0276(14) 0.0169(12) 0.0301(14) 0.000 0.0155(12) 0.000
C39 0.0268(10) 0.0224(9) 0.0324(11) -0.0017(8) 0.0132(9) -0.0014(8)
C40 0.0378(12) 0.0232(10) 0.0407(12) -0.0059(9) 0.0187(10) -0.0084(9)
C41 0.051(2) 0.0160(13) 0.0475(19) 0.000 0.0272(16) 0.000
C42 0.0434(14) 0.0470(14) 0.0340(12) -0.0011(11) 0.0086(11) 0.0016(11)
C43 0.0500(17) 0.0539(17) 0.0594(18) -0.0036(14) 0.0037(14) -0.0086(14)
C44 0.089(3) 0.125(4) 0.067(2) 0.036(3) 0.019(2) -0.037(3)
C45 0.143(6) 0.095(4) 0.211(8) -0.021(5) -0.019(5) 0.010(4)
N1 0.0238(8) 0.0165(7) 0.0313(9) 0.0003(6) 0.0075(7) -0.0018(6)
N2 0.0214(8) 0.0182(7) 0.0269(8) -0.0003(6) 0.0113(7) 0.0009(6)
Sn1 0.01843(9) 0.01473(9) 0.02206(10) 0.000 0.00621(7) 0.000
O1 0.0329(8) 0.0356(8) 0.0339(8) 0.0041(7) 0.0165(7) -0.0037(7)
O2 0.0751(16) 0.0898(18) 0.0523(13) 0.0089(12) 0.0329(12) -0.0029(14)

loop_
_atom_type_symbol
_atom_type_description
_atom_type_scat_dispersion_real
_atom_type_scat_dispersion_imag
_atom_type_scat_source
C C 0.0033 0.0016 'International Tables Vol C Tables 4.2.6.8 and 6.1.1.4'
H H 0.0000 0.0000 'International Tables Vol C Tables 4.2.6.8 and 6.1.1.4'
N N 0.0061 0.0033 'International Tables Vol C Tables 4.2.6.8 and 6.1.1.4'
O O 0.0106 0.0060 'International Tables Vol C Tables 4.2.6.8 and 6.1.1.4'
Sn Sn -0.6537 1.4246 'International Tables Vol C Tables 4.2.6.8 and 6.1.1.4'

loop_
_geom_angle_atom_site_label_1
_geom_angle_atom_site_label_2
_geom_angle_atom_site_label_3
_geom_angle
_geom_angle_site_symmetry_1
_geom_angle_site_symmetry_3
N1 C1 C6 123.81(17) . 2_656
N1 C1 C2 107.10(17) . .
C6 C1 C2 129.08(18) 2_656 .
C3 C2 C1 107.59(18) . .
C3 C2 C12 122.79(19) . .
C1 C2 C12 129.61(19) . .
C2 C3 C4 107.40(18) . .
C2 C3 C16 124.8(2) . .
C4 C3 C16 127.0(2) . .
N1 C4 C5 123.50(19) . .
N1 C4 C3 107.88(18) . .
C5 C4 C3 128.1(2) . .
C4 C5 C4 128.5(3) . 2_656
C4 C5 C28 115.76(13) . .
C4 C5 C28 115.77(13) 2_656 .
C7 C6 C1 126.88(18) . 2_656
C7 C6 C32 116.00(17) . .
C1 C6 C32 117.10(17) 2_656 .
N2 C7 C6 123.13(18) . .
N2 C7 C8 107.46(16) . .
C6 C7 C8 129.37(18) . .
C9 C8 C7 107.36(16) . .
C9 C8 C20 122.30(18) . .
C7 C8 C20 130.33(18) . .
C8 C9 C10 107.31(17) . .
C8 C9 C24 125.78(18) . .
C10 C9 C24 125.37(17) . .
N2 C10 C11 123.84(18) . .
N2 C10 C9 108.10(16) . .
C11 C10 C9 127.62(18) . .
C10 C11 C10 127.4(2) 2_656 .
C10 C11 C38 116.33(12) 2_656 .
C10 C11 C38 116.32(12) . .
C2 C12 C13 113.85(19) . .
C2 C12 H12A 108.8 . .
C13 C12 H12A 108.8 . .
C2 C12 H12B 108.8 . .
C13 C12 H12B 108.8 . .
H12A C12 H12B 107.7 . .
C15 C13 C14 110.0(2) . .
C15 C13 C12 114.3(2) . .
C14 C13 C12 109.2(2) . .
C15 C13 H13A 107.7 . .
C14 C13 H13A 107.7 . .
C12 C13 H13A 107.7 . .
C13 C14 H14A 109.5 . .
C13 C14 H14B 109.5 . .
H14A C14 H14B 109.5 . .
C13 C14 H14C 109.5 . .
H14A C14 H14C 109.5 . .
H14B C14 H14C 109.5 . .
C13 C15 H15A 109.5 . .
C13 C15 H15B 109.5 . .
H15A C15 H15B 109.5 . .
C13 C15 H15C 109.5 . .
H15A C15 H15C 109.5 . .
H15B C15 H15C 109.5 . .
C3 C16 C17 112.7(2) . .
C3 C16 H16A 109.1 . .
C17 C16 H16A 109.1 . .
C3 C16 H16B 109.1 . .
C17 C16 H16B 109.1 . .
H16A C16 H16B 107.8 . .
C18 C17 C16 112.8(3) . .
C18 C17 C19 110.2(3) . .
C16 C17 C19 109.8(3) . .
C18 C17 H17A 107.9 . .
C16 C17 H17A 107.9 . .
C19 C17 H17A 107.9 . .
C17 C18 H18A 109.5 . .
C17 C18 H18B 109.5 . .
H18A C18 H18B 109.5 . .
C17 C18 H18C 109.5 . .
H18A C18 H18C 109.5 . .
H18B C18 H18C 109.5 . .
C17 C19 H19A 109.5 . .
C17 C19 H19B 109.5 . .
H19A C19 H19B 109.5 . .
C17 C19 H19C 109.5 . .
H19A C19 H19C 109.5 . .
H19B C19 H19C 109.5 . .
C8 C20 C21 114.39(18) . .
C8 C20 H20A 108.7 . .
C21 C20 H20A 108.7 . .
C8 C20 H20B 108.7 . .
C21 C20 H20B 108.7 . .
H20A C20 H20B 107.6 . .
C23 C21 C22 109.5(2) . .
C23 C21 C20 114.1(2) . .
C22 C21 C20 108.6(2) . .
C23 C21 H21A 108.2 . .
C22 C21 H21A 108.2 . .
C20 C21 H21A 108.2 . .
C21 C22 H22A 109.5 . .
C21 C22 H22B 109.5 . .
H22A C22 H22B 109.5 . .
C21 C22 H22C 109.5 . .
H22A C22 H22C 109.5 . .
H22B C22 H22C 109.5 . .
C21 C23 H23A 109.5 . .
C21 C23 H23B 109.5 . .
H23A C23 H23B 109.5 . .
C21 C23 H23C 109.5 . .
H23A C23 H23C 109.5 . .
H23B C23 H23C 109.5 . .
C9 C24 C26 111.45(16) . .
C9 C24 H24A 109.3 . .
C26 C24 H24A 109.3 . .
C9 C24 H24B 109.3 . .
C26 C24 H24B 109.3 . .
H24A C24 H24B 108.0 . .
C26 C25 H25A 109.5 . .
C26 C25 H25B 109.5 . .
H25A C25 H25B 109.5 . .
C26 C25 H25C 109.5 . .
H25A C25 H25C 109.5 . .
H25B C25 H25C 109.5 . .
C27 C26 C25 111.4(2) . .
C27 C26 C24 109.75(19) . .
C25 C26 C24 111.73(19) . .
C27 C26 H26A 107.9 . .
C25 C26 H26A 107.9 . .
C24 C26 H26A 107.9 . .
C26 C27 H27A 109.5 . .
C26 C27 H27B 109.5 . .
H27A C27 H27B 109.5 . .
C26 C27 H27C 109.5 . .
H27A C27 H27C 109.5 . .
H27B C27 H27C 109.5 . .
C29 C28 C29 120.2(4) 2_656 .
C29 C28 C5 119.9(2) 2_656 .
C29 C28 C5 119.9(2) . .
C28 C29 C30 119.0(5) . .
C28 C29 H29A 120.5 . .
C30 C29 H29A 120.5 . .
C31 C30 C29 120.4(6) . .
C31 C30 H30A 119.8 . .
C29 C30 H30A 119.8 . .
C30 C31 C30 121.0(6) 2_656 .
C30 C31 H31A 119.5 2_656 .
C30 C31 H31A 119.5 . .
C37 C32 C33 119.15(19) . .
C37 C32 C6 119.49(18) . .
C33 C32 C6 121.36(18) . .
C34 C33 C32 120.1(2) . .
C34 C33 H33A 120.0 . .
C32 C33 H33A 120.0 . .
C35 C34 C33 120.3(2) . .
C35 C34 H34A 119.9 . .
C33 C34 H34A 119.9 . .
C34 C35 C36 120.2(2) . .
C34 C35 H35A 119.9 . .
C36 C35 H35A 119.9 . .
C35 C36 C37 119.7(2) . .
C35 C36 H36A 120.1 . .
C37 C36 H36A 120.1 . .
C36 C37 C32 120.6(2) . .
C36 C37 H37A 119.7 . .
C32 C37 H37A 119.7 . .
C39 C38 C39 119.3(3) . 2_656
C39 C38 C11 120.33(13) . .
C39 C38 C11 120.33(13) 2_656 .
C38 C39 C40 120.3(2) . .
C38 C39 H39A 119.8 . .
C40 C39 H39A 119.8 . .
C41 C40 C39 119.7(2) . .
C41 C40 H40A 120.1 . .
C39 C40 H40A 120.1 . .
C40 C41 C40 120.5(3) 2_656 .
C40 C41 H41A 119.8 2_656 .
C40 C41 H41A 119.8 . .
O1 C42 C43 111.5(2) . .
O1 C42 H42A 109.3 . .
C43 C42 H42A 109.3 . .
O1 C42 H42B 109.3 . .
C43 C42 H42B 109.3 . .
H42A C42 H42B 108.0 . .
C42 C43 H43A 109.5 . .
C42 C43 H43B 109.5 . .
H43A C43 H43B 109.5 . .
C42 C43 H43C 109.5 . .
H43A C43 H43C 109.5 . .
H43B C43 H43C 109.5 . .
C45 C44 O2 114.8(4) . .
C45 C44 H44A 108.6 . .
O2 C44 H44A 108.6 . .
C45 C44 H44B 108.6 . .
O2 C44 H44B 108.6 . .
H44A C44 H44B 107.5 . .
C44 C45 H45A 109.5 . .
C44 C45 H45B 109.5 . .
H45A C45 H45B 109.5 . .
C44 C45 H45C 109.5 . .
H45A C45 H45C 109.5 . .
H45B C45 H45C 109.5 . .
C4 N1 C1 109.44(16) . .
C4 N1 Sn1 120.99(14) . .
C1 N1 Sn1 127.04(13) . .
C10 N2 C7 109.12(16) . .
C10 N2 Sn1 119.71(12) . .
C7 N2 Sn1 127.08(13) . .
O1 Sn1 O1 179.12(9) 2_656 .
O1 Sn1 N1 88.43(6) 2_656 2_656
O1 Sn1 N1 90.96(6) . 2_656
O1 Sn1 N1 90.97(6) 2_656 .
O1 Sn1 N1 88.43(6) . .
N1 Sn1 N1 92.44(9) 2_656 .
O1 Sn1 N2 93.77(6) 2_656 2_656
O1 Sn1 N2 86.84(6) . 2_656
N1 Sn1 N2 177.81(6) 2_656 2_656
N1 Sn1 N2 87.58(6) . 2_656
O1 Sn1 N2 86.84(6) 2_656 .
O1 Sn1 N2 93.77(6) . .
N1 Sn1 N2 87.58(6) 2_656 .
N1 Sn1 N2 177.81(6) . .
N2 Sn1 N2 92.48(8) 2_656 .
C42 O1 Sn1 123.09(15) . .
C44 O2 H2A 109.5 . .

loop_
_geom_bond_atom_site_label_1
_geom_bond_atom_site_label_2
_geom_bond_distance
_geom_bond_site_symmetry_2
C1 N1 1.381(3) .
C1 C6 1.414(3) 2_656
C1 C2 1.464(3) .
C2 C3 1.367(3) .
C2 C12 1.509(3) .
C3 C4 1.451(3) .
C3 C16 1.508(3) .
C4 N1 1.374(2) .
C4 C5 1.410(2) .
C5 C4 1.410(2) 2_656
C5 C28 1.501(4) .
C6 C7 1.409(3) .
C6 C1 1.414(3) 2_656
C6 C32 1.499(3) .
C7 N2 1.380(2) .
C7 C8 1.463(3) .
C8 C9 1.367(3) .
C8 C20 1.509(3) .
C9 C10 1.451(3) .
C9 C24 1.506(3) .
C10 N2 1.373(2) .
C10 C11 1.405(2) .
C11 C10 1.405(2) 2_656
C11 C38 1.496(4) .
C12 C13 1.545(3) .
C12 H12A 0.9900 .
C12 H12B 0.9900 .
C13 C15 1.516(4) .
C13 C14 1.524(4) .
C13 H13A 1.0000 .
C14 H14A 0.9800 .
C14 H14B 0.9800 .
C14 H14C 0.9800 .
C15 H15A 0.9800 .
C15 H15B 0.9800 .
C15 H15C 0.9800 .
C16 C17 1.512(5) .
C16 H16A 0.9900 .
C16 H16B 0.9900 .
C17 C18 1.480(5) .
C17 C19 1.534(4) .
C17 H17A 1.0000 .
C18 H18A 0.9800 .
C18 H18B 0.9800 .
C18 H18C 0.9800 .
C19 H19A 0.9800 .
C19 H19B 0.9800 .
C19 H19C 0.9800 .
C20 C21 1.543(3) .
C20 H20A 0.9900 .
C20 H20B 0.9900 .
C21 C23 1.519(4) .
C21 C22 1.526(4) .
C21 H21A 1.0000 .
C22 H22A 0.9800 .
C22 H22B 0.9800 .
C22 H22C 0.9800 .
C23 H23A 0.9800 .
C23 H23B 0.9800 .
C23 H23C 0.9800 .
C24 C26 1.542(3) .
C24 H24A 0.9900 .
C24 H24B 0.9900 .
C25 C26 1.527(3) .
C25 H25A 0.9800 .
C25 H25B 0.9800 .
C25 H25C 0.9800 .
C26 C27 1.522(3) .
C26 H26A 1.0000 .
C27 H27A 0.9800 .
C27 H27B 0.9800 .
C27 H27C 0.9800 .
C28 C29 1.385(4) 2_656
C28 C29 1.385(4) .
C29 C30 1.397(5) .
C29 H29A 0.9500 .
C30 C31 1.355(7) .
C30 H30A 0.9500 .
C31 C30 1.355(8) 2_656
C31 H31A 0.9500 .
C32 C37 1.389(3) .
C32 C33 1.392(3) .
C33 C34 1.387(3) .
C33 H33A 0.9500 .
C34 C35 1.377(4) .
C34 H34A 0.9500 .
C35 C36 1.383(4) .
C35 H35A 0.9500 .
C36 C37 1.387(3) .
C36 H36A 0.9500 .
C37 H37A 0.9500 .
C38 C39 1.387(2) .
C38 C39 1.387(2) 2_656
C39 C40 1.387(3) .
C39 H39A 0.9500 .
C40 C41 1.379(3) .
C40 H40A 0.9500 .
C41 C40 1.379(3) 2_656
C41 H41A 0.9500 .
C42 O1 1.379(3) .
C42 C43 1.495(4) .
C42 H42A 0.9900 .
C42 H42B 0.9900 .
C43 H43A 0.9800 .
C43 H43B 0.9800 .
C43 H43C 0.9800 .
C44 C45 1.403(7) .
C44 O2 1.416(5) .
C44 H44A 0.9900 .
C44 H44B 0.9900 .
C45 H45A 0.9800 .
C45 H45B 0.9800 .
C45 H45C 0.9800 .
N1 Sn1 2.1003(16) .
N2 Sn1 2.1048(16) .
Sn1 O1 2.0519(16) 2_656
Sn1 O1 2.0519(16) .
Sn1 N1 2.1003(16) 2_656
Sn1 N2 2.1047(16) 2_656
O2 H2A 0.8400 .

loop_
_geom_torsion_atom_site_label_1
_geom_torsion_atom_site_label_2
_geom_torsion_atom_site_label_3
_geom_torsion_atom_site_label_4
_geom_torsion
_geom_torsion_site_symmetry_1
_geom_torsion_site_symmetry_4
N1 C1 C2 C3 -3.2(2) . .
C6 C1 C2 C3 175.6(2) 2_656 .
N1 C1 C2 C12 175.7(2) . .
C6 C1 C2 C12 -5.5(4) 2_656 .
C1 C2 C3 C4 6.7(2) . .
C12 C2 C3 C4 -172.3(2) . .
C1 C2 C3 C16 -163.4(2) . .
C12 C2 C3 C16 17.6(4) . .
C2 C3 C4 N1 -7.9(3) . .
C16 C3 C4 N1 161.8(2) . .
C2 C3 C4 C5 164.08(19) . .
C16 C3 C4 C5 -26.2(4) . .
N1 C4 C5 C4 -17.38(16) . 2_656
C3 C4 C5 C4 171.7(3) . 2_656
N1 C4 C5 C28 162.62(16) . .
C3 C4 C5 C28 -8.3(3) . .
C1 C6 C7 N2 12.6(3) 2_656 .
C32 C6 C7 N2 -165.76(18) . .
C1 C6 C7 C8 -164.8(2) 2_656 .
C32 C6 C7 C8 16.8(3) . .
N2 C7 C8 C9 -3.5(2) . .
C6 C7 C8 C9 174.3(2) . .
N2 C7 C8 C20 176.8(2) . .
C6 C7 C8 C20 -5.4(4) . .
C7 C8 C9 C10 7.1(2) . .
C20 C8 C9 C10 -173.16(18) . .
C7 C8 C9 C24 -159.32(19) . .
C20 C8 C9 C24 20.4(3) . .
C8 C9 C10 N2 -8.4(2) . .
C24 C9 C10 N2 158.09(18) . .
C8 C9 C10 C11 164.21(17) . .
C24 C9 C10 C11 -29.3(3) . .
N2 C10 C11 C10 -19.96(14) . 2_656
C9 C10 C11 C10 168.5(2) . 2_656
N2 C10 C11 C38 160.05(14) . .
C9 C10 C11 C38 -11.5(2) . .
C3 C2 C12 C13 83.9(3) . .
C1 C2 C12 C13 -94.8(3) . .
C2 C12 C13 C15 -61.0(3) . .
C2 C12 C13 C14 175.3(2) . .
C2 C3 C16 C17 104.1(3) . .
C4 C3 C16 C17 -64.0(3) . .
C3 C16 C17 C18 -60.6(3) . .
C3 C16 C17 C19 176.0(3) . .
C9 C8 C20 C21 81.1(3) . .
C7 C8 C20 C21 -99.2(3) . .
C8 C20 C21 C23 -64.2(3) . .
C8 C20 C21 C22 173.4(2) . .
C8 C9 C24 C26 104.3(2) . .
C10 C9 C24 C26 -59.7(3) . .
C9 C24 C26 C27 172.35(19) . .
C9 C24 C26 C25 -63.6(2) . .
C4 C5 C28 C29 -66.02(18) . 2_656
C4 C5 C28 C29 113.98(18) 2_656 2_656
C4 C5 C28 C29 113.98(18) . .
C4 C5 C28 C29 -66.02(18) 2_656 .
C29 C28 C29 C30 0.5(2) 2_656 .
C5 C28 C29 C30 -179.5(2) . .
C28 C29 C30 C31 -1.1(5) . .
C29 C30 C31 C30 0.6(3) . 2_656
C7 C6 C32 C37 78.6(2) . .
C1 C6 C32 C37 -99.9(2) 2_656 .
C7 C6 C32 C33 -101.6(2) . .
C1 C6 C32 C33 79.9(3) 2_656 .
C37 C32 C33 C34 -0.5(3) . .
C6 C32 C33 C34 179.6(2) . .
C32 C33 C34 C35 1.3(4) . .
C33 C34 C35 C36 -0.5(4) . .
C34 C35 C36 C37 -1.0(4) . .
C35 C36 C37 C32 1.8(4) . .
C33 C32 C37 C36 -1.0(3) . .
C6 C32 C37 C36 178.8(2) . .
C10 C11 C38 C39 117.17(13) 2_656 .
C10 C11 C38 C39 -62.83(13) . .
C10 C11 C38 C39 -62.83(13) 2_656 2_656
C10 C11 C38 C39 117.17(13) . 2_656
C39 C38 C39 C40 0.31(14) 2_656 .
C11 C38 C39 C40 -179.69(14) . .
C38 C39 C40 C41 -0.6(3) . .
C39 C40 C41 C40 0.31(14) . 2_656
C5 C4 N1 C1 -166.52(17) . .
C3 C4 N1 C1 6.0(2) . .
C5 C4 N1 Sn1 30.3(3) . .
C3 C4 N1 Sn1 -157.19(14) . .
C6 C1 N1 C4 179.27(19) 2_656 .
C2 C1 N1 C4 -1.9(2) . .
C6 C1 N1 Sn1 -18.9(3) 2_656 .
C2 C1 N1 Sn1 159.99(14) . .
C11 C10 N2 C7 -166.74(16) . .
C9 C10 N2 C7 6.2(2) . .
C11 C10 N2 Sn1 34.4(2) . .
C9 C10 N2 Sn1 -152.63(13) . .
C6 C7 N2 C10 -179.77(18) . .
C8 C7 N2 C10 -1.8(2) . .
C6 C7 N2 Sn1 -22.9(3) . .
C8 C7 N2 Sn1 155.01(13) . .
C4 N1 Sn1 O1 74.39(16) . 2_656
C1 N1 Sn1 O1 -85.59(17) . 2_656
C4 N1 Sn1 O1 -104.98(16) . .
C1 N1 Sn1 O1 95.05(17) . .
C4 N1 Sn1 N1 -14.08(13) . 2_656
C1 N1 Sn1 N1 -174.1(2) . 2_656
C4 N1 Sn1 N2 168.12(16) . 2_656
C1 N1 Sn1 N2 8.14(17) . 2_656
C4 N1 Sn1 N2 76.5(16) . .
C1 N1 Sn1 N2 -83.4(16) . .
C10 N2 Sn1 O1 77.95(14) . 2_656
C7 N2 Sn1 O1 -76.73(16) . 2_656
C10 N2 Sn1 O1 -102.69(14) . .
C7 N2 Sn1 O1 102.64(16) . .
C10 N2 Sn1 N1 166.51(15) . 2_656
C7 N2 Sn1 N1 11.83(16) . 2_656
C10 N2 Sn1 N1 75.8(16) . .
C7 N2 Sn1 N1 -78.9(16) . .
C10 N2 Sn1 N2 -15.69(11) . 2_656
C7 N2 Sn1 N2 -170.36(19) . 2_656
C43 C42 O1 Sn1 101.4(2) . .
O1 Sn1 O1 C42 95.18(17) 2_656 .
N1 Sn1 O1 C42 48.99(17) 2_656 .
N1 Sn1 O1 C42 141.41(17) . .
N2 Sn1 O1 C42 -130.93(17) 2_656 .
N2 Sn1 O1 C42 -38.65(17) . .
